data_7014771
loop_
_publ_author_name
'Mahata, Partha'
'Sarma, Debajit'
'Madhu, C.'
'Sundaresen, A.'
'Natarajan, Srinivasan'

_publ_section_title
;
 CoMn(2)O(4) spinel from a MOF: synthesis, structure and magnetic
 studies.
;
_journal_issue 9
_journal_name_full 'Dalton transactions (Cambridge, England : 2003)'
_journal_page_first 1952
_journal_page_last 1960
_journal_paper_doi 10.1039/c0dt01137a
_journal_volume 40
_journal_year 2011
_chemical_formula_sum 'C18 H6 Co Mn2 N0 O12'
_chemical_formula_weight 583.04
_chemical_name_common 'Cobalt-Manganese carboxylate'
_chemical_name_systematic
;
?
;
_space_group_IT_number 14
_symmetry_cell_setting monoclinic
_symmetry_space_group_name_Hall '-P 2yn'
_symmetry_space_group_name_H-M 'P 1 21/n 1'
_atom_sites_solution_hydrogens geom
_atom_sites_solution_primary direct
_atom_sites_solution_secondary difmap
_cell_angle_alpha 90.00
_cell_angle_beta 110.84
_cell_angle_gamma 90.00
_cell_formula_units_Z 2
_cell_length_a 11.330(6)
_cell_length_b 6.557(3)
_cell_length_c 11.330(6)
_cell_measurement_reflns_used 1486
_cell_measurement_temperature 273(2)
_cell_measurement_theta_max 28.10
_cell_measurement_theta_min 2.18
_cell_volume 786.6(7)
_computing_cell_refinement 'SAINT (Bruker, 2000)'
_computing_data_collection 'SMART (Bruker, 2000)'
_computing_data_reduction SAINT
_computing_molecular_graphics 'Ortep-3 for Windows (Farrugia, 1999) and CAMERON (Watkin et al., 1993)'
_computing_publication_material 'PLATON (Spek, 2003)'
_computing_structure_refinement 'SHELXL-97 (Sheldrick, 1997)'
_computing_structure_solution 'SIR92 (Altomare et al., 1993)'
_diffrn_ambient_temperature 273(2)
_diffrn_measured_fraction_theta_full 0.774
_diffrn_measured_fraction_theta_max 0.774
_diffrn_measurement_device_type 'Bruker SMART CCD area detector'
_diffrn_measurement_method '\f and \w scans'
_diffrn_radiation_monochromator graphite
_diffrn_radiation_source 'fine-focus sealed tube'
_diffrn_radiation_type MoK\a
_diffrn_radiation_wavelength 0.71073
_diffrn_reflns_av_R_equivalents 0.0853
_diffrn_reflns_av_sigmaI/netI 0.1520
_diffrn_reflns_limit_h_max 14
_diffrn_reflns_limit_h_min -14
_diffrn_reflns_limit_k_max 8
_diffrn_reflns_limit_k_min -8
_diffrn_reflns_limit_l_max 14
_diffrn_reflns_limit_l_min -14
_diffrn_reflns_number 4806
_diffrn_reflns_theta_full 28.10
_diffrn_reflns_theta_max 28.10
_diffrn_reflns_theta_min 2.18
_exptl_absorpt_coefficient_mu 2.708
_exptl_absorpt_correction_T_max 0.8125
_exptl_absorpt_correction_T_min 0.7370
_exptl_absorpt_correction_type multi-scan
_exptl_absorpt_process_details '(SADABS; Sheldrick, 1996)'
_exptl_crystal_colour Light-pink
_exptl_crystal_density_diffrn 2.462
_exptl_crystal_density_method 'not measured'
_exptl_crystal_description Rectangular
_exptl_crystal_F_000 574
_exptl_crystal_size_max 0.12
_exptl_crystal_size_mid 0.09
_exptl_crystal_size_min 0.08
_refine_diff_density_max 0.730
_refine_diff_density_min -0.586
_refine_diff_density_rms 0.132
_refine_ls_extinction_method none
_refine_ls_goodness_of_fit_ref 0.944
_refine_ls_hydrogen_treatment constr
_refine_ls_matrix_type full
_refine_ls_number_parameters 145
_refine_ls_number_reflns 1486
_refine_ls_number_restraints 0
_refine_ls_restrained_S_all 0.944
_refine_ls_R_factor_all 0.1120
_refine_ls_R_factor_gt 0.0591
_refine_ls_shift/su_max 0.000
_refine_ls_shift/su_mean 0.000
_refine_ls_structure_factor_coef Fsqd
_refine_ls_weighting_details 'calc w=1/[\s^2^(Fo^2^)+(0.0296P)^2^+0.0000P] where P=(Fo^2^+2Fc^2^)/3'
_refine_ls_weighting_scheme calc
_refine_ls_wR_factor_gt 0.1110
_refine_ls_wR_factor_ref 0.1256
_reflns_number_gt 925
_reflns_number_total 1486
_reflns_threshold_expression >2sigma(I)
_cod_data_source_file C0DT01137A.TXT
_cod_data_source_block Compound(I)
_cod_depositor_comments
;
The following automatic conversions were performed:
'_symmetry_cell_setting' value 'Monoclinic' changed to 'monoclinic'
according to '/home/saulius/struct/CIF-dictionaries/cif_core.dic'
dictionary named 'cif_core.dic' version 2.4.1 from 2010-06-29.

Automatic conversion script
Id: cif_fix_enum 1555 2011-01-17 13:19:09Z saulius 
;
_cod_original_sg_symbol_H-M P21/n
_cod_original_formula_sum 'C18 H6 Co1 Mn2 N0 O12'
_cod_database_code 7014771

loop_
_symmetry_equiv_pos_as_xyz
'x, y, z'
'-x+1/2, y+1/2, -z+1/2'
'-x, -y, -z'
'x-1/2, -y-1/2, z-1/2'

loop_
_atom_site_label
_atom_site_type_symbol
_atom_site_fract_x
_atom_site_fract_y
_atom_site_fract_z
_atom_site_U_iso_or_equiv
_atom_site_adp_type
_atom_site_occupancy
_atom_site_symmetry_multiplicity
_atom_site_calc_flag
_atom_site_refinement_flags
_atom_site_disorder_assembly
_atom_site_disorder_group
Mn1 Mn 0.32187(9) 0.21146(17) 0.22659(10) 0.0158(3) Uani 1 1 d . . .
Co1 Co 0.5000 0.0000 0.5000 0.0168(4) Uani 1 2 d S . .
O1 O 0.0019(4) 0.3251(7) 0.7148(5) 0.0233(13) Uani 1 1 d . . .
O2 O 0.2337(4) 0.4957(7) 0.4227(4) 0.0227(12) Uani 1 1 d . . .
O3 O 0.3827(4) 0.2653(7) 0.4365(4) 0.0152(10) Uani 1 1 d . . .
O5 O 0.6611(4) 0.4533(7) 0.7782(4) 0.0165(8) Uani 1 1 d . . .
O6 O 0.1186(4) 0.3812(8) 0.9148(4) 0.0225(12) Uani 1 1 d . . .
C1 C 0.2242(6) 0.3442(10) 0.7716(6) 0.0120(14) Uani 1 1 d . . .
C2 C 0.3402(6) 0.3397(10) 0.8715(6) 0.0148(15) Uani 1 1 d . . .
H2 H 0.3431 0.3375 0.9545 0.018 Uiso 1 1 calc R . .
C3 C 0.4508(6) 0.3384(10) 0.8459(6) 0.0164(15) Uani 1 1 d . . .
H3 H 0.5278 0.3373 0.9128 0.020 Uiso 1 1 calc R . .
C4 C 0.4501(5) 0.3386(10) 0.7234(6) 0.0119(14) Uani 1 1 d . . .
C5 C 0.3328(6) 0.3512(10) 0.6219(6) 0.0132(14) Uani 1 1 d . . .
C6 C 0.2224(6) 0.3573(10) 0.6495(6) 0.0143(15) Uani 1 1 d . . .
H6 H 0.1453 0.3706 0.5836 0.017 Uiso 1 1 calc R . .
C7 C 0.1039(6) 0.3512(10) 0.8022(7) 0.0177(15) Uani 1 1 d . . .
C8 C 0.5792(6) 0.3255(10) 0.7162(6) 0.0138(15) Uani 1 1 d . . .
C9 C 0.3173(6) 0.3732(11) 0.4838(6) 0.0161(15) Uani 1 1 d . . .
O4 O 0.6102(4) 0.1823(7) 0.6593(4) 0.0165(8) Uani 1 1 d . . .

loop_
_atom_site_aniso_label
_atom_site_aniso_U_11
_atom_site_aniso_U_22
_atom_site_aniso_U_33
_atom_site_aniso_U_23
_atom_site_aniso_U_13
_atom_site_aniso_U_12
Mn1 0.0051(5) 0.0264(6) 0.0182(5) -0.0048(5) 0.0068(4) -0.0018(4)
Co1 0.0097(6) 0.0259(8) 0.0187(7) 0.0012(6) 0.0097(5) 0.0001(5)
O1 0.005(2) 0.039(4) 0.030(3) -0.001(2) 0.011(2) -0.001(2)
O2 0.012(2) 0.038(3) 0.018(3) 0.010(2) 0.0057(19) 0.010(2)
O3 0.011(2) 0.024(3) 0.015(2) 0.0014(19) 0.0102(18) 0.0047(19)
O5 0.0044(14) 0.028(2) 0.0181(17) -0.0027(15) 0.0055(12) 0.0002(13)
O6 0.018(2) 0.037(3) 0.022(3) -0.002(2) 0.018(2) 0.004(2)
C1 0.008(3) 0.013(3) 0.019(3) 0.001(3) 0.010(3) -0.001(2)
C2 0.014(3) 0.020(4) 0.012(3) 0.005(3) 0.007(3) 0.000(3)
C3 0.013(3) 0.023(4) 0.016(3) 0.004(3) 0.008(3) 0.004(3)
C4 0.004(3) 0.021(4) 0.011(3) -0.002(3) 0.003(2) -0.001(2)
C5 0.011(3) 0.017(4) 0.012(3) 0.000(3) 0.004(2) -0.001(3)
C6 0.010(3) 0.015(4) 0.017(3) -0.001(3) 0.004(2) 0.000(3)
C7 0.011(3) 0.012(4) 0.032(4) 0.003(3) 0.010(3) 0.001(3)
C8 0.008(3) 0.026(4) 0.010(3) 0.003(3) 0.005(2) -0.006(3)
C9 0.008(3) 0.027(4) 0.015(3) 0.002(3) 0.007(2) -0.006(3)
O4 0.0044(14) 0.028(2) 0.0181(17) -0.0027(15) 0.0055(12) 0.0002(13)

loop_
_atom_type_symbol
_atom_type_description
_atom_type_scat_dispersion_real
_atom_type_scat_dispersion_imag
_atom_type_scat_source
C C 0.0033 0.0016 'International Tables Vol C Tables 4.2.6.8 and 6.1.1.4'
H H 0.0000 0.0000 'International Tables Vol C Tables 4.2.6.8 and 6.1.1.4'
N N 0.0061 0.0033 'International Tables Vol C Tables 4.2.6.8 and 6.1.1.4'
O O 0.0106 0.0060 'International Tables Vol C Tables 4.2.6.8 and 6.1.1.4'
Mn Mn 0.3368 0.7283 'International Tables Vol C Tables 4.2.6.8 and 6.1.1.4'
Co Co 0.3494 0.9721 'International Tables Vol C Tables 4.2.6.8 and 6.1.1.4'

loop_
_geom_angle_atom_site_label_1
_geom_angle_atom_site_label_2
_geom_angle_atom_site_label_3
_geom_angle
_geom_angle_site_symmetry_1
_geom_angle_site_symmetry_3
_geom_angle_publ_flag
O1 Mn1 O2 83.86(19) 4_665 2_545 ?
O1 Mn1 O5 90.96(18) 4_665 3_666 ?
O2 Mn1 O5 130.38(19) 2_545 3_666 ?
O1 Mn1 O3 98.35(18) 4_665 . ?
O2 Mn1 O3 146.87(19) 2_545 . ?
O5 Mn1 O3 82.73(17) 3_666 . ?
O1 Mn1 O4 156.03(19) 4_665 4_565 ?
O2 Mn1 O4 87.68(18) 2_545 4_565 ?
O5 Mn1 O4 77.59(16) 3_666 4_565 ?
O3 Mn1 O4 100.93(16) . 4_565 ?
O1 Mn1 O5 144.44(18) 4_665 4_565 ?
O2 Mn1 O5 81.72(19) 2_545 4_565 ?
O5 Mn1 O5 122.86(14) 3_666 4_565 ?
O3 Mn1 O5 77.53(16) . 4_565 ?
O4 Mn1 O5 55.10(16) 4_565 4_565 ?
O6 Co1 O6 180.0 2_546 4_665 ?
O6 Co1 O3 91.94(19) 2_546 . ?
O6 Co1 O3 88.06(19) 4_665 . ?
O6 Co1 O3 88.06(19) 2_546 3_656 ?
O6 Co1 O3 91.94(19) 4_665 3_656 ?
O3 Co1 O3 180.000(1) . 3_656 ?
O6 Co1 O4 84.41(19) 2_546 3_656 ?
O6 Co1 O4 95.59(19) 4_665 3_656 ?
O3 Co1 O4 93.64(17) . 3_656 ?
O3 Co1 O4 86.36(17) 3_656 3_656 ?
O6 Co1 O4 95.59(19) 2_546 . ?
O6 Co1 O4 84.41(19) 4_665 . ?
O3 Co1 O4 86.36(17) . . ?
O3 Co1 O4 93.64(17) 3_656 . ?
O4 Co1 O4 180.000(1) 3_656 . ?
C7 O1 Mn1 127.9(5) . 4_566 ?
C9 O2 Mn1 145.5(5) . 2 ?
C9 O3 Co1 133.8(4) . . ?
C9 O3 Mn1 121.7(4) . . ?
Co1 O3 Mn1 98.43(18) . . ?
C8 O5 Mn1 134.5(4) . 3_666 ?
C8 O5 Mn1 92.2(4) . 4_666 ?
Mn1 O5 Mn1 111.53(19) 3_666 4_666 ?
C7 O6 Co1 131.9(5) . 2_556 ?
C6 C1 C2 119.2(6) . . ?
C6 C1 C7 122.1(6) . . ?
C2 C1 C7 118.5(6) . . ?
C3 C2 C1 119.4(6) . . ?
C2 C3 C4 121.8(6) . . ?
C3 C4 C5 118.8(6) . . ?
C3 C4 C8 113.4(5) . . ?
C5 C4 C8 127.7(6) . . ?
C6 C5 C4 118.5(6) . . ?
C6 C5 C9 116.4(5) . . ?
C4 C5 C9 125.0(6) . . ?
C1 C6 C5 121.9(6) . . ?
O1 C7 O6 126.2(7) . . ?
O1 C7 C1 118.0(7) . . ?
O6 C7 C1 115.8(5) . . ?
O4 C8 O5 119.7(6) . . ?
O4 C8 C4 121.9(6) . . ?
O5 C8 C4 118.1(6) . . ?
O2 C9 O3 124.4(6) . . ?
O2 C9 C5 114.9(6) . . ?
O3 C9 C5 120.6(6) . . ?
C8 O4 Co1 131.2(4) . . ?
C8 O4 Mn1 93.0(4) . 4_666 ?
Co1 O4 Mn1 131.1(2) . 4_666 ?

loop_
_geom_bond_atom_site_label_1
_geom_bond_atom_site_label_2
_geom_bond_distance
_geom_bond_site_symmetry_2
_geom_bond_publ_flag
Mn1 O1 2.105(5) 4_665 ?
Mn1 O2 2.121(5) 2_545 ?
Mn1 O5 2.209(5) 3_666 ?
Mn1 O3 2.256(5) . ?
Mn1 O4 2.349(5) 4_565 ?
Mn1 O5 2.363(5) 4_565 ?
Co1 O6 2.066(5) 2_546 ?
Co1 O6 2.066(5) 4_665 ?
Co1 O3 2.152(5) . ?
Co1 O3 2.152(5) 3_656 ?
Co1 O4 2.155(5) 3_656 ?
Co1 O4 2.155(5) . ?
O1 C7 1.237(8) . ?
O1 Mn1 2.105(5) 4_566 ?
O2 C9 1.247(8) . ?
O2 Mn1 2.121(5) 2 ?
O3 C9 1.273(8) . ?
O5 C8 1.262(8) . ?
O5 Mn1 2.209(5) 3_666 ?
O5 Mn1 2.363(5) 4_666 ?
O6 C7 1.241(9) . ?
O6 Co1 2.066(5) 2_556 ?
C1 C6 1.379(9) . ?
C1 C2 1.397(9) . ?
C1 C7 1.523(9) . ?
C2 C3 1.383(8) . ?
C3 C4 1.385(9) . ?
C4 C5 1.417(8) . ?
C4 C8 1.495(8) . ?
C5 C6 1.393(8) . ?
C5 C9 1.518(9) . ?
C8 O4 1.258(8) . ?
O4 Mn1 2.349(5) 4_666 ?
